data_4079330
loop_
_publ_author_name
'Lo, Yih-Hsing'
'Wang, Tsang-Hsiu'
'Lee, Chia-Yi'
'Feng, Ying-Hsuan'

_publ_section_title
;
 Preparation, Characterization, and Reactivity of Azido Complex Containing
 a Tp(tBuNC)(PPh3)Ru Fragment and Ruthenium-Catalyzed Cycloaddition of
 Organic Azides with Alkynes in Organic and Aqueous Media
;
_journal_issue 19
_journal_name_full Organometallics
_journal_page_first 6887
_journal_paper_doi 10.1021/om300687a
_journal_volume 31
_journal_year 2012
_chemical_formula_moiety 'C34 H36 B Cl7 N7 P Ru'
_chemical_formula_sum 'C34 H36 B Cl7 N7 P Ru'
_chemical_formula_weight 933.70
_chemical_name_systematic
;
 ?
;
_space_group_IT_number 19
_symmetry_cell_setting orthorhombic
_symmetry_space_group_name_Hall 'P 2ac 2ab'
_symmetry_space_group_name_H-M 'P 21 21 21'
_atom_sites_solution_hydrogens geom
_atom_sites_solution_primary direct
_atom_sites_solution_secondary difmap
_audit_creation_method SHELXL-97
_cell_angle_alpha 90.00
_cell_angle_beta 90.00
_cell_angle_gamma 90.00
_cell_formula_units_Z 4
_cell_length_a 9.8633(2)
_cell_length_b 19.0180(3)
_cell_length_c 22.4013(5)
_cell_measurement_reflns_used 16987
_cell_measurement_temperature 200(2)
_cell_measurement_theta_max 25.028
_cell_measurement_theta_min 2.037
_cell_volume 4202.04(14)
_computing_cell_refinement 'HKL Scalepack (Otwinowski & Minor 1997)'
_computing_data_collection 'Collect (Nonius BV, 1997-2000)'
_computing_data_reduction 'HKL Denzo and Scalepack'
_computing_molecular_graphics 'Ortep-3 for Windows (Farrugia, 1997)'
_computing_publication_material 'WinGX publication routines (Farrugia, 1999)'
_computing_structure_refinement 'SHELXL-97 (Sheldrick, 1997)'
_computing_structure_solution 'SHELXS-86 (Sheldrick, 1986)'
_diffrn_ambient_temperature 200(2)
_diffrn_detector_area_resol_mean 9
_diffrn_measured_fraction_theta_full 0.998
_diffrn_measured_fraction_theta_max 0.998
_diffrn_measurement_device_type KappaCCD
_diffrn_measurement_method 'CCD rotation images, thick slices'
_diffrn_radiation_monochromator graphite
_diffrn_radiation_source 'fine-focus sealed tube'
_diffrn_radiation_type MoK\a
_diffrn_radiation_wavelength 0.71073
_diffrn_reflns_av_R_equivalents 0.0806
_diffrn_reflns_av_sigmaI/netI 0.0862
_diffrn_reflns_limit_h_max 11
_diffrn_reflns_limit_h_min -7
_diffrn_reflns_limit_k_max 22
_diffrn_reflns_limit_k_min -14
_diffrn_reflns_limit_l_max 26
_diffrn_reflns_limit_l_min -26
_diffrn_reflns_number 17629
_diffrn_reflns_theta_full 25.03
_diffrn_reflns_theta_max 25.03
_diffrn_reflns_theta_min 2.11
_exptl_absorpt_coefficient_mu 0.890
_exptl_absorpt_correction_T_max 1.0283
_exptl_absorpt_correction_T_min 0.788
_exptl_absorpt_correction_type multi-scan
_exptl_absorpt_process_details
;
 ?
;
_exptl_crystal_colour yellow
_exptl_crystal_density_diffrn 1.476
_exptl_crystal_density_method 'not measured'
_exptl_crystal_description prism
_exptl_crystal_F_000 1888
_exptl_crystal_size_max 0.18
_exptl_crystal_size_mid 0.14
_exptl_crystal_size_min 0.08
_refine_diff_density_max 0.759
_refine_diff_density_min -1.772
_refine_diff_density_rms 0.299
_refine_ls_abs_structure_details 'Flack H D (1983), Acta Cryst. A39, 876-881'
_refine_ls_abs_structure_Flack 0.05(6)
_refine_ls_extinction_method none
_refine_ls_goodness_of_fit_ref 1.116
_refine_ls_hydrogen_treatment fixed
_refine_ls_matrix_type full
_refine_ls_number_parameters 458
_refine_ls_number_reflns 7393
_refine_ls_number_restraints 0
_refine_ls_restrained_S_all 1.116
_refine_ls_R_factor_all 0.0778
_refine_ls_R_factor_gt 0.0536
_refine_ls_shift/su_max 0.007
_refine_ls_shift/su_mean 0.000
_refine_ls_structure_factor_coef Fsqd
_refine_ls_weighting_details 'calc w=1/[\s^2^(Fo^2^)+(0.0995P)^2^+0.0000P] where P=(Fo^2^+2Fc^2^)/3'
_refine_ls_weighting_scheme calc
_refine_ls_wR_factor_gt 0.1325
_refine_ls_wR_factor_ref 0.1720
_reflns_number_gt 6131
_reflns_number_total 7393
_reflns_threshold_expression >2sigma(I)
_cod_data_source_file om300687a_si_003.cif
_cod_data_source_block 1
_cod_database_code 4079330

loop_
_symmetry_equiv_pos_as_xyz
'x, y, z'
'-x+1/2, -y, z+1/2'
'x+1/2, -y+1/2, -z'
'-x, y+1/2, -z+1/2'

loop_
_atom_site_label
_atom_site_type_symbol
_atom_site_fract_x
_atom_site_fract_y
_atom_site_fract_z
_atom_site_U_iso_or_equiv
_atom_site_adp_type
_atom_site_occupancy
_atom_site_symmetry_multiplicity
_atom_site_calc_flag
_atom_site_refinement_flags
_atom_site_disorder_assembly
_atom_site_disorder_group
Ru1 Ru 0.88880(6) 0.98410(3) 0.65713(2) 0.01926(16) Uani 1 1 d . . .
Cl1 Cl 0.65420(18) 0.97690(11) 0.62615(8) 0.0295(4) Uani 1 1 d . . .
Cl2 Cl 0.4605(3) 0.58783(17) 1.01388(14) 0.0696(9) Uani 1 1 d . . .
Cl3 Cl 0.5822(3) 0.66090(14) 0.91550(13) 0.0643(8) Uani 1 1 d . . .
Cl4 Cl 0.7280(3) 0.55077(17) 0.97532(14) 0.0666(8) Uani 1 1 d . . .
Cl5 Cl 0.5369(4) 0.79572(18) 0.57812(14) 0.0796(10) Uani 1 1 d . . .
Cl6 Cl 0.7870(4) 0.77825(16) 0.51381(16) 0.0796(10) Uani 1 1 d . . .
Cl7 Cl 0.5842(4) 0.8761(2) 0.47237(14) 0.0870(11) Uani 1 1 d . . .
P1 P 0.82885(19) 1.00749(9) 0.75506(8) 0.0208(4) Uani 1 1 d . . .
N1 N 0.8955(7) 0.8718(3) 0.6702(3) 0.0242(13) Uani 1 1 d . . .
N2 N 1.0074(7) 0.8368(3) 0.6485(3) 0.0353(17) Uani 1 1 d . . .
N3 N 0.9447(6) 0.9591(3) 0.5685(3) 0.0247(14) Uani 1 1 d . . .
N4 N 1.0475(7) 0.9105(4) 0.5585(3) 0.0325(16) Uani 1 1 d . . .
N5 N 1.0978(7) 0.9882(3) 0.6725(3) 0.0271(13) Uani 1 1 d . . .
N6 N 1.1784(7) 0.9346(3) 0.6515(3) 0.0319(15) Uani 1 1 d . . .
N7 N 0.9105(8) 1.1395(3) 0.6210(3) 0.0373(17) Uani 1 1 d . A .
C1 C 0.8171(9) 0.8234(4) 0.6949(4) 0.035(2) Uani 1 1 d . . .
H1 H 0.7324 0.8327 0.7135 0.042 Uiso 1 1 calc R . .
C2 C 0.8754(12) 0.7571(4) 0.6899(4) 0.052(3) Uani 1 1 d . . .
H2 H 0.8400 0.7135 0.7036 0.063 Uiso 1 1 calc R . .
C3 C 0.9953(10) 0.7687(4) 0.6607(5) 0.047(2) Uani 1 1 d . . .
H3 H 1.0599 0.7335 0.6508 0.056 Uiso 1 1 calc R . .
C4 C 0.9017(8) 0.9824(5) 0.5151(3) 0.0333(17) Uani 1 1 d . . .
H4 H 0.8315 1.0158 0.5089 0.040 Uiso 1 1 calc R . .
C5 C 0.9774(10) 0.9494(5) 0.4697(4) 0.042(2) Uani 1 1 d . . .
H5 H 0.9694 0.9561 0.4278 0.050 Uiso 1 1 calc R . .
C6 C 1.0671(10) 0.9045(5) 0.4997(4) 0.042(2) Uani 1 1 d . . .
H6 H 1.1316 0.8746 0.4811 0.051 Uiso 1 1 calc R . .
C7 C 1.1816(8) 1.0366(4) 0.6955(3) 0.0292(18) Uani 1 1 d . . .
H7 H 1.1538 1.0792 0.7139 0.035 Uiso 1 1 calc R . .
C8 C 1.3129(8) 1.0154(6) 0.6886(4) 0.039(2) Uani 1 1 d . . .
H8 H 1.3919 1.0404 0.7004 0.047 Uiso 1 1 calc R . .
C9 C 1.3082(8) 0.9515(5) 0.6616(4) 0.038(2) Uani 1 1 d . . .
H9 H 1.3845 0.9234 0.6515 0.045 Uiso 1 1 calc R . .
C10 C 0.8978(9) 1.0829(4) 0.6367(3) 0.0304(18) Uani 1 1 d . . .
C11 C 0.9309(10) 1.2100(4) 0.5977(4) 0.041(2) Uani 1 1 d . . .
C12 C 1.0175(18) 1.2056(7) 0.5431(6) 0.098(5) Uani 1 1 d . A .
H12A H 0.9693 1.1793 0.5120 0.146 Uiso 1 1 calc R . .
H12B H 1.1025 1.1815 0.5528 0.146 Uiso 1 1 calc R . .
H12C H 1.0374 1.2531 0.5286 0.146 Uiso 1 1 calc R . .
C13 C 1.035(3) 1.2462(13) 0.6383(11) 0.063(7) Uiso 0.50 1 d P A 1
H13A H 0.9950 1.2535 0.6779 0.094 Uiso 0.50 1 calc PR A 1
H13B H 1.0601 1.2917 0.6211 0.094 Uiso 0.50 1 calc PR A 1
H13C H 1.1155 1.2164 0.6418 0.094 Uiso 0.50 1 calc PR A 1
C13' C 0.969(3) 1.2539(13) 0.6505(12) 0.069(7) Uiso 0.50 1 d P A 2
H13D H 0.8985 1.2497 0.6813 0.103 Uiso 0.50 1 calc PR A 2
H13E H 0.9770 1.3032 0.6383 0.103 Uiso 0.50 1 calc PR A 2
H13F H 1.0556 1.2376 0.6667 0.103 Uiso 0.50 1 calc PR A 2
C14 C 0.7948 1.2448(13) 0.5928 0.051(6) Uiso 0.50 1 d P A 3
H14A H 0.7495 1.2438 0.6317 0.076 Uiso 0.50 1 calc PR A 3
H14B H 0.7394 1.2197 0.5634 0.076 Uiso 0.50 1 calc PR A 3
H14C H 0.8066 1.2937 0.5800 0.076 Uiso 0.50 1 calc PR A 3
C14' C 0.795(3) 1.2343(15) 0.5708(14) 0.066(7) Uiso 0.50 1 d P A 4
H14D H 0.7275 1.2392 0.6027 0.099 Uiso 0.50 1 calc PR A 4
H14E H 0.7633 1.1994 0.5418 0.099 Uiso 0.50 1 calc PR A 4
H14F H 0.8073 1.2797 0.5509 0.099 Uiso 0.50 1 calc PR A 4
C15 C 0.9784(8) 1.0110(4) 0.8032(3) 0.0253(16) Uani 1 1 d . . .
C16 C 1.0551(9) 0.9484(5) 0.8078(4) 0.034(2) Uani 1 1 d . . .
H16 H 1.0246 0.9068 0.7886 0.041 Uiso 1 1 calc R . .
C17 C 1.1703(9) 0.9477(5) 0.8392(4) 0.044(2) Uani 1 1 d . . .
H17 H 1.2202 0.9053 0.8431 0.052 Uiso 1 1 calc R . .
C18 C 1.2176(10) 1.0089(6) 0.8661(4) 0.053(3) Uani 1 1 d . . .
H18 H 1.3000 1.0076 0.8880 0.064 Uiso 1 1 calc R . .
C19 C 1.1484(11) 1.0703(5) 0.8616(4) 0.050(3) Uani 1 1 d . . .
H19 H 1.1821 1.1117 0.8801 0.061 Uiso 1 1 calc R . .
C20 C 1.0280(10) 1.0719(4) 0.8298(4) 0.038(2) Uani 1 1 d . . .
H20 H 0.9791 1.1147 0.8261 0.045 Uiso 1 1 calc R . .
C21 C 0.7306(8) 1.0870(4) 0.7705(4) 0.0264(17) Uani 1 1 d . . .
C22 C 0.6634(9) 1.1223(4) 0.7257(4) 0.035(2) Uani 1 1 d . . .
H22 H 0.6720 1.1068 0.6856 0.042 Uiso 1 1 calc R . .
C23 C 0.5835(11) 1.1802(5) 0.7384(4) 0.053(3) Uani 1 1 d . . .
H23 H 0.5380 1.2039 0.7069 0.064 Uiso 1 1 calc R . .
C24 C 0.5690(12) 1.2038(5) 0.7963(4) 0.062(3) Uani 1 1 d . . .
H24 H 0.5151 1.2440 0.8048 0.074 Uiso 1 1 calc R . .
C25 C 0.6360(12) 1.1672(5) 0.8428(4) 0.057(3) Uani 1 1 d . . .
H25 H 0.6277 1.1827 0.8829 0.069 Uiso 1 1 calc R . .
C26 C 0.7128(9) 1.1091(5) 0.8296(4) 0.038(2) Uani 1 1 d . . .
H26 H 0.7546 1.0834 0.8610 0.045 Uiso 1 1 calc R . .
C27 C 0.7203(8) 0.9454(4) 0.7966(4) 0.0263(18) Uani 1 1 d . . .
C28 C 0.7527(9) 0.9177(5) 0.8523(4) 0.044(2) Uani 1 1 d . . .
H28 H 0.8357 0.9305 0.8709 0.052 Uiso 1 1 calc R . .
C29 C 0.6659(11) 0.8721(6) 0.8808(5) 0.056(3) Uani 1 1 d . . .
H29 H 0.6906 0.8520 0.9181 0.067 Uiso 1 1 calc R . .
C30 C 0.5417(11) 0.8554(5) 0.8549(5) 0.052(3) Uani 1 1 d . . .
H30 H 0.4812 0.8246 0.8751 0.062 Uiso 1 1 calc R . .
C31 C 0.5064(10) 0.8823(5) 0.8015(4) 0.042(2) Uani 1 1 d . . .
H31 H 0.4213 0.8706 0.7843 0.050 Uiso 1 1 calc R . .
C32 C 0.5954(9) 0.9276(4) 0.7712(4) 0.0349(19) Uani 1 1 d . . .
H32 H 0.5707 0.9461 0.7334 0.042 Uiso 1 1 calc R . .
C33 C 0.5710(9) 0.5791(5) 0.9527(4) 0.044(2) Uani 1 1 d . . .
H33 H 0.5322 0.5436 0.9245 0.053 Uiso 1 1 calc R . .
C34 C 0.6578(10) 0.8374(5) 0.5348(4) 0.046(2) Uani 1 1 d . . .
H34 H 0.6998 0.8754 0.5594 0.055 Uiso 1 1 calc R . .
B1 B 1.1168(11) 0.8751(4) 0.6128(4) 0.033(2) Uani 1 1 d . . .
H1A H 1.1888 0.8416 0.5995 0.039 Uiso 1 1 calc R . .

loop_
_atom_site_aniso_label
_atom_site_aniso_U_11
_atom_site_aniso_U_22
_atom_site_aniso_U_33
_atom_site_aniso_U_23
_atom_site_aniso_U_13
_atom_site_aniso_U_12
Ru1 0.0194(3) 0.0167(2) 0.0217(3) -0.0006(3) 0.0002(3) 0.0002(2)
Cl1 0.0205(9) 0.0357(10) 0.0323(10) -0.0049(9) -0.0035(8) 0.0007(8)
Cl2 0.078(2) 0.0721(18) 0.0587(18) -0.0191(15) 0.0212(16) -0.0109(16)
Cl3 0.075(2) 0.0571(15) 0.0610(17) 0.0086(13) 0.0003(15) 0.0093(14)
Cl4 0.0617(19) 0.0731(18) 0.0650(18) 0.0030(15) -0.0123(15) 0.0206(15)
Cl5 0.085(2) 0.093(2) 0.0608(18) -0.0001(16) 0.0237(17) -0.0493(19)
Cl6 0.087(2) 0.0607(17) 0.091(2) -0.0211(17) 0.018(2) -0.0055(16)
Cl7 0.103(3) 0.104(3) 0.0539(18) 0.0164(17) -0.0108(19) -0.014(2)
P1 0.0218(9) 0.0188(9) 0.0217(9) -0.0004(7) -0.0008(8) 0.0013(8)
N1 0.019(3) 0.025(3) 0.029(3) -0.003(2) 0.001(3) -0.002(3)
N2 0.035(4) 0.020(3) 0.051(5) -0.003(3) 0.010(4) 0.002(3)
N3 0.022(3) 0.023(3) 0.029(4) -0.005(3) 0.004(3) -0.001(3)
N4 0.025(4) 0.039(4) 0.034(4) -0.007(3) 0.006(3) -0.005(3)
N5 0.031(3) 0.023(3) 0.027(3) 0.004(3) 0.008(3) 0.001(3)
N6 0.027(4) 0.029(3) 0.040(4) 0.008(3) 0.002(3) 0.005(3)
N7 0.045(5) 0.018(3) 0.050(4) 0.015(3) 0.003(4) -0.001(3)
C1 0.037(5) 0.024(4) 0.044(5) -0.001(4) 0.012(4) -0.008(4)
C2 0.075(8) 0.021(4) 0.060(6) 0.009(4) 0.022(6) -0.002(5)
C3 0.051(6) 0.026(4) 0.064(7) 0.010(5) 0.018(6) 0.010(4)
C4 0.032(4) 0.043(4) 0.025(4) 0.005(4) -0.007(4) -0.012(5)
C5 0.043(6) 0.053(6) 0.028(5) -0.006(4) 0.006(4) -0.014(5)
C6 0.048(6) 0.046(5) 0.032(5) -0.017(4) 0.020(4) -0.014(4)
C7 0.025(4) 0.038(4) 0.024(4) 0.002(3) -0.007(4) -0.010(4)
C8 0.019(4) 0.061(5) 0.036(5) 0.011(5) -0.003(4) -0.013(5)
C9 0.016(4) 0.048(5) 0.050(5) 0.009(5) -0.003(4) 0.012(4)
C10 0.029(4) 0.043(5) 0.019(4) -0.008(3) 0.000(4) 0.002(4)
C11 0.048(6) 0.030(4) 0.044(5) 0.002(4) -0.002(4) 0.004(4)
C12 0.134(14) 0.081(9) 0.078(9) 0.034(8) 0.034(10) 0.013(9)
C15 0.028(4) 0.026(4) 0.023(4) 0.001(3) -0.003(3) -0.003(4)
C16 0.031(5) 0.037(5) 0.036(5) 0.001(4) -0.002(4) 0.007(4)
C17 0.029(5) 0.062(6) 0.040(5) 0.010(5) -0.007(5) 0.006(4)
C18 0.036(5) 0.079(7) 0.045(5) 0.012(6) -0.018(4) -0.014(5)
C19 0.057(7) 0.054(6) 0.040(5) -0.007(4) -0.012(5) -0.012(5)
C20 0.044(6) 0.035(4) 0.034(5) -0.004(4) -0.008(4) -0.016(4)
C21 0.028(4) 0.026(4) 0.026(4) -0.002(3) 0.000(3) 0.003(3)
C22 0.040(5) 0.032(4) 0.033(5) -0.006(4) 0.000(4) 0.009(4)
C23 0.078(8) 0.046(5) 0.037(5) 0.007(4) 0.007(5) 0.038(5)
C24 0.090(9) 0.059(6) 0.036(5) -0.010(5) 0.003(5) 0.047(6)
C25 0.083(8) 0.054(5) 0.034(5) -0.013(5) 0.000(6) 0.032(5)
C26 0.044(5) 0.042(5) 0.028(5) -0.001(4) -0.001(4) 0.021(4)
C27 0.024(4) 0.024(4) 0.032(5) 0.000(3) 0.002(4) 0.001(3)
C28 0.035(5) 0.057(5) 0.039(6) 0.015(5) 0.001(4) -0.010(4)
C29 0.049(6) 0.071(7) 0.047(6) 0.032(5) -0.004(5) -0.014(5)
C30 0.041(6) 0.055(6) 0.060(7) 0.026(5) 0.012(5) -0.014(5)
C31 0.027(5) 0.053(6) 0.046(6) -0.002(4) 0.000(4) -0.007(4)
C32 0.028(5) 0.044(5) 0.033(4) 0.007(4) 0.000(4) -0.004(4)
C33 0.037(6) 0.046(5) 0.049(6) -0.011(4) -0.002(4) 0.000(4)
C34 0.052(6) 0.040(5) 0.045(6) -0.005(4) 0.005(5) -0.019(5)
B1 0.035(5) 0.023(4) 0.041(5) -0.003(4) 0.015(5) 0.003(4)

loop_
_atom_type_symbol
_atom_type_description
_atom_type_scat_dispersion_real
_atom_type_scat_dispersion_imag
_atom_type_scat_source
C C 0.0033 0.0016 'International Tables Vol C Tables 4.2.6.8 and 6.1.1.4'
H H 0.0000 0.0000 'International Tables Vol C Tables 4.2.6.8 and 6.1.1.4'
Ru Ru -1.2594 0.8363 'International Tables Vol C Tables 4.2.6.8 and 6.1.1.4'
Cl Cl 0.1484 0.1585 'International Tables Vol C Tables 4.2.6.8 and 6.1.1.4'
N N 0.0061 0.0033 'International Tables Vol C Tables 4.2.6.8 and 6.1.1.4'
P P 0.1023 0.0942 'International Tables Vol C Tables 4.2.6.8 and 6.1.1.4'
B B 0.0013 0.0007 'International Tables Vol C Tables 4.2.6.8 and 6.1.1.4'

loop_
_geom_angle_atom_site_label_1
_geom_angle_atom_site_label_2
_geom_angle_atom_site_label_3
_geom_angle
C10 Ru1 N5 87.6(3)
C10 Ru1 N3 89.1(3)
N5 Ru1 N3 84.6(2)
C10 Ru1 N1 172.7(3)
N5 Ru1 N1 89.1(2)
N3 Ru1 N1 84.1(2)
C10 Ru1 P1 92.8(2)
N5 Ru1 P1 95.07(17)
N3 Ru1 P1 178.04(18)
N1 Ru1 P1 93.97(17)
C10 Ru1 Cl1 91.8(3)
N5 Ru1 Cl1 172.72(17)
N3 Ru1 Cl1 88.12(18)
N1 Ru1 Cl1 90.70(18)
P1 Ru1 Cl1 92.20(7)
C15 P1 C21 106.6(4)
C15 P1 C27 101.2(4)
C21 P1 C27 97.2(4)
C15 P1 Ru1 111.1(2)
C21 P1 Ru1 118.2(3)
C27 P1 Ru1 120.2(3)
C1 N1 N2 106.3(6)
C1 N1 Ru1 136.7(5)
N2 N1 Ru1 117.0(4)
C3 N2 N1 109.0(7)
C3 N2 B1 129.5(7)
N1 N2 B1 121.4(6)
C4 N3 N4 107.9(7)
C4 N3 Ru1 132.8(5)
N4 N3 Ru1 119.3(5)
C6 N4 N3 108.6(7)
C6 N4 B1 132.4(8)
N3 N4 B1 119.0(6)
C7 N5 N6 106.5(6)
C7 N5 Ru1 134.2(5)
N6 N5 Ru1 119.0(5)
C9 N6 N5 108.5(7)
C9 N6 B1 130.1(7)
N5 N6 B1 120.4(7)
C10 N7 C11 176.4(9)
N1 C1 C2 110.8(8)
N1 C1 H1 124.6
C2 C1 H1 124.6
C3 C2 C1 104.5(7)
C3 C2 H2 127.8
C1 C2 H2 127.8
N2 C3 C2 109.4(8)
N2 C3 H3 125.3
C2 C3 H3 125.3
N3 C4 C5 109.1(8)
N3 C4 H4 125.4
C5 C4 H4 125.4
C6 C5 C4 105.1(8)
C6 C5 H5 127.4
C4 C5 H5 127.4
N4 C6 C5 109.3(8)
N4 C6 H6 125.4
C5 C6 H6 125.4
N5 C7 C8 109.9(8)
N5 C7 H7 125.1
C8 C7 H7 125.1
C7 C8 C9 106.4(8)
C7 C8 H8 126.8
C9 C8 H8 126.8
N6 C9 C8 108.8(8)
N6 C9 H9 125.6
C8 C9 H9 125.6
N7 C10 Ru1 174.3(8)
N7 C11 C12 108.7(8)
N7 C11 C14 108.0(10)
C12 C11 C14 118.4(9)
N7 C11 C13' 105.4(12)
C12 C11 C13' 122.5(15)
C14 C11 C13' 92.0(13)
N7 C11 C13 107.1(11)
C12 C11 C13 97.4(14)
C14 C11 C13 116.4(13)
C13' C11 C13 27.5(12)
N7 C11 C14' 107.2(13)
C12 C11 C14' 101.2(14)
C14 C11 C14' 20.1(12)
C13' C11 C14' 111.1(16)
C13 C11 C14' 132.8(16)
C11 C12 H12A 109.5
C11 C12 H12B 109.5
H12A C12 H12B 109.5
C11 C12 H12C 109.5
H12A C12 H12C 109.5
H12B C12 H12C 109.5
C11 C13 H13A 109.5
C11 C13 H13B 109.5
H13A C13 H13B 109.5
C11 C13 H13C 109.5
H13A C13 H13C 109.5
H13B C13 H13C 109.5
C11 C13' H13D 109.5
C11 C13' H13E 109.5
H13D C13' H13E 109.5
C11 C13' H13F 109.5
H13D C13' H13F 109.5
H13E C13' H13F 109.5
C11 C14 H14A 109.5
C11 C14 H14B 109.5
H14A C14 H14B 109.5
C11 C14 H14C 109.5
H14A C14 H14C 109.5
H14B C14 H14C 109.5
C11 C14' H14D 109.5
C11 C14' H14E 109.5
H14D C14' H14E 109.5
C11 C14' H14F 109.5
H14D C14' H14F 109.5
H14E C14' H14F 109.5
C20 C15 C16 118.8(7)
C20 C15 P1 124.5(6)
C16 C15 P1 116.4(6)
C17 C16 C15 120.1(9)
C17 C16 H16 119.9
C15 C16 H16 119.9
C16 C17 C18 120.3(9)
C16 C17 H17 119.8
C18 C17 H17 119.8
C19 C18 C17 121.3(9)
C19 C18 H18 119.4
C17 C18 H18 119.4
C18 C19 C20 119.2(9)
C18 C19 H19 120.4
C20 C19 H19 120.4
C19 C20 C15 120.2(9)
C19 C20 H20 119.9
C15 C20 H20 119.9
C22 C21 C26 118.9(7)
C22 C21 P1 121.4(6)
C26 C21 P1 119.5(6)
C21 C22 C23 120.8(8)
C21 C22 H22 119.6
C23 C22 H22 119.6
C22 C23 C24 120.7(9)
C22 C23 H23 119.6
C24 C23 H23 119.6
C23 C24 C25 118.9(8)
C23 C24 H24 120.6
C25 C24 H24 120.6
C26 C25 C24 119.7(9)
C26 C25 H25 120.2
C24 C25 H25 120.2
C25 C26 C21 120.9(8)
C25 C26 H26 119.5
C21 C26 H26 119.5
C28 C27 C32 118.4(8)
C28 C27 P1 124.1(6)
C32 C27 P1 117.5(6)
C29 C28 C27 120.8(9)
C29 C28 H28 119.6
C27 C28 H28 119.6
C28 C29 C30 119.8(9)
C28 C29 H29 120.1
C30 C29 H29 120.1
C31 C30 C29 120.8(9)
C31 C30 H30 119.6
C29 C30 H30 119.6
C30 C31 C32 120.0(9)
C30 C31 H31 120.0
C32 C31 H31 120.0
C27 C32 C31 120.2(8)
C27 C32 H32 119.9
C31 C32 H32 119.9
Cl4 C33 Cl2 111.1(6)
Cl4 C33 Cl3 111.0(5)
Cl2 C33 Cl3 108.9(5)
Cl4 C33 H33 108.6
Cl2 C33 H33 108.6
Cl3 C33 H33 108.6
Cl5 C34 Cl7 110.9(6)
Cl5 C34 Cl6 110.9(5)
Cl7 C34 Cl6 111.0(5)
Cl5 C34 H34 108.0
Cl7 C34 H34 108.0
Cl6 C34 H34 108.0
N2 B1 N4 107.8(8)
N2 B1 N6 109.5(7)
N4 B1 N6 107.2(6)
N2 B1 H1A 110.8
N4 B1 H1A 110.8
N6 B1 H1A 110.8

loop_
_geom_bond_atom_site_label_1
_geom_bond_atom_site_label_2
_geom_bond_distance
Ru1 C10 1.936(9)
Ru1 N5 2.092(7)
Ru1 N3 2.115(6)
Ru1 N1 2.157(6)
Ru1 P1 2.3153(19)
Ru1 Cl1 2.4196(19)
Cl2 C33 1.758(10)
Cl3 C33 1.768(10)
Cl4 C33 1.716(10)
Cl5 C34 1.729(9)
Cl6 C34 1.763(10)
Cl7 C34 1.740(10)
P1 C15 1.829(8)
P1 C21 1.830(8)
P1 C27 1.845(8)
N1 C1 1.323(10)
N1 N2 1.378(9)
N2 C3 1.330(10)
N2 B1 1.527(11)
N3 C4 1.344(10)
N3 N4 1.390(9)
N4 C6 1.338(11)
N4 B1 1.549(12)
N5 C7 1.339(10)
N5 N6 1.375(8)
N6 C9 1.340(11)
N6 B1 1.549(11)
N7 C10 1.139(10)
N7 C11 1.453(10)
C1 C2 1.392(12)
C1 H1 0.9500
C2 C3 1.368(14)
C2 H2 0.9500
C3 H3 0.9500
C4 C5 1.409(12)
C4 H4 0.9500
C5 C6 1.399(14)
C5 H5 0.9500
C6 H6 0.9500
C7 C8 1.364(13)
C7 H7 0.9500
C8 C9 1.359(13)
C8 H8 0.9500
C9 H9 0.9500
C11 C12 1.494(16)
C11 C14 1.501(14)
C11 C13' 1.50(3)
C11 C13 1.53(3)
C11 C14' 1.54(3)
C12 H12A 0.9800
C12 H12B 0.9800
C12 H12C 0.9800
C13 H13A 0.9800
C13 H13B 0.9800
C13 H13C 0.9800
C13' H13D 0.9800
C13' H13E 0.9800
C13' H13F 0.9800
C14 H14A 0.9800
C14 H14B 0.9800
C14 H14C 0.9800
C14' H14D 0.9800
C14' H14E 0.9800
C14' H14F 0.9800
C15 C20 1.391(11)
C15 C16 1.413(11)
C16 C17 1.336(12)
C16 H16 0.9500
C17 C18 1.391(14)
C17 H17 0.9500
C18 C19 1.356(14)
C18 H18 0.9500
C19 C20 1.386(14)
C19 H19 0.9500
C20 H20 0.9500
C21 C22 1.377(11)
C21 C26 1.400(11)
C22 C23 1.383(11)
C22 H22 0.9500
C23 C24 1.380(13)
C23 H23 0.9500
C24 C25 1.417(13)
C24 H24 0.9500
C25 C26 1.372(12)
C25 H25 0.9500
C26 H26 0.9500
C27 C28 1.392(12)
C27 C32 1.399(12)
C28 C29 1.376(13)
C28 H28 0.9500
C29 C30 1.392(14)
C29 H29 0.9500
C30 C31 1.348(13)
C30 H30 0.9500
C31 C32 1.405(12)
C31 H31 0.9500
C32 H32 0.9500
C33 H33 1.0000
C34 H34 1.0000
B1 H1A 1.0000
